data_4132629
loop_
_publ_author_name
'Doud, Evan A.'
'Inkpen, Michael S.'
'Lovat, Giacomo'
'Montes, Enrique'
'Paley, Daniel W.'
'Steigerwald, Michael L.'
'V\'azquez, H\'ector'
'Venkataraman, Latha'
'Roy, Xavier'

_publ_section_title
;
 In Situ Formation of N-Heterocyclic Carbene-Bound Single-Molecule
 Junctions.
;
_journal_issue 28
_journal_name_full 'Journal of the American Chemical Society'
_journal_page_first 8944
_journal_page_last 8949
_journal_paper_doi 10.1021/jacs.8b05184
_journal_volume 140
_journal_year 2018
_chemical_formula_moiety 'C22 H34 Au Cl P2 S2, 2(C4 H8 O)'
_chemical_formula_sum 'C30 H50 Au Cl O2 P2 S2'
_chemical_formula_weight 801.17
_space_group_crystal_system monoclinic
_space_group_IT_number 14
_space_group_name_Hall '-P 2ybc'
_space_group_name_H-M_alt 'P 1 21/c 1'
_atom_sites_solution_hydrogens geom
_audit_creation_date 2018-03-16
_audit_creation_method
;
Olex2 1.2
(compiled 2017.08.10 svn.r3461 for OlexSys, GUI svn.r5381)
;
_cell_angle_alpha 90
_cell_angle_beta 111.6290(10)
_cell_angle_gamma 90
_cell_formula_units_Z 8
_cell_length_a 22.3899(2)
_cell_length_b 17.95980(10)
_cell_length_c 18.6379(2)
_cell_measurement_reflns_used 49852
_cell_measurement_temperature 99.97(10)
_cell_measurement_theta_max 73.0010
_cell_measurement_theta_min 3.5740
_cell_volume 6966.94(12)
_computing_cell_refinement 'CrysAlisPro 1.171.38.46 (Rigaku OD, 2015)'
_computing_data_collection 'CrysAlisPro 1.171.38.46 (Rigaku OD, 2015)'
_computing_data_reduction 'CrysAlisPro 1.171.38.46 (Rigaku OD, 2015)'
_computing_molecular_graphics 'Olex2 (Dolomanov et al., 2009)'
_computing_publication_material 'Olex2 (Dolomanov et al., 2009)'
_computing_structure_refinement 'SHELXL-2018/1 (Sheldrick, 2018)'
_computing_structure_solution 'SHELXT 2014/5 (Sheldrick, 2014)'
_diffrn_ambient_environment N~2~
_diffrn_ambient_temperature 99.97(10)
_diffrn_detector 'CCD plate'
_diffrn_detector_area_resol_mean 8.0549
_diffrn_detector_type EosS2
_diffrn_measured_fraction_theta_full 0.997
_diffrn_measured_fraction_theta_max 0.990
_diffrn_measurement_details
;
List of Runs (angles in degrees, time in seconds):

  # Type    Start    End  Width  t~exp~   \w     \q     \k     \f   Frames
--------------------------------------------------------------------------
  1  \w    -34.00  28.00   1.00    1.00    --  -36.84  37.00-150.00   62
  2  \w    -96.00 -43.00   1.00    1.00    --  -36.84 178.00  60.00   53
  3  \w   -100.00 -37.00   1.00    1.00    --  -36.84 143.00  -9.00   63
  4  \w    -91.00 -23.00   1.00    1.00    --  -36.84 127.00-179.00   68
  5  \w   -107.00 -59.00   1.00    1.00    --  -36.84 178.00-120.00   48
  6  \w   -106.00  31.00   1.00    1.00    --  -36.84   0.00-180.00  137
  7  \w    -88.00 -37.00   1.00    1.00    --  -36.84-178.00 -90.00   51
  8  \w   -101.00 -61.00   1.00    1.00    --  -36.84-178.00-180.00   40
  9  \w    -82.00 -24.00   1.00    1.00    --  -36.84 -77.00 120.00   58
 10  \w     62.00  91.00   1.00    4.00    --  111.00 -47.00 140.87   29
 11  \w    107.00 132.00   1.00    4.00    --  111.00 -30.00  90.00   25
 12  \w    122.00 161.00   1.00    4.00    --  111.00  15.00 150.00   39
 13  \w    145.00 176.00   1.00    4.00    --  111.00  45.00  60.00   31
 14  \w    146.00 176.00   1.00    4.00    --  111.00  15.00  30.00   30
 15  \w    148.00 173.00   1.00    4.00    --  111.00  61.00   0.00   25
 16  \w    149.00 176.00   1.00    4.00    --  111.00  15.00 -90.00   27
 17  \w    118.00 173.00   1.00    4.00    --  111.00  61.00-180.00   55
 18  \w    115.00 142.00   1.00    4.00    --  111.00  45.00-120.00   27
 19  \w    115.00 143.00   1.00    4.00    --  111.00  77.00-120.00   28
 20  \w    111.00 144.00   1.00    4.00    --  111.00 111.00-120.00   33
 21  \w    111.00 176.00   1.00    4.00    --  111.00  61.00 -90.00   65
 22  \w    122.00 155.00   1.00    4.00    --  111.00 111.00 -30.00   33
 23  \w    110.00 137.00   1.00    4.00    --  111.00 178.00 -90.00   27
 24  \w    101.00 161.00   1.00    4.00    --  111.00 111.00  30.00   60
 25  \w    110.00 137.00   1.00    4.00    --  111.00  45.00 150.00   27
 26  \w     95.00 141.00   1.00    4.00    --  111.00  45.00  60.00   46
 27  \w    103.00 130.00   1.00    4.00    --  111.00  30.00   0.00   27
 28  \w     95.00 175.00   1.00    4.00    --  111.00  45.00 -60.00   80
 29  \w    111.00 136.00   1.00    4.00    --  111.00 -25.00-106.61   25
 30  \w     97.00 128.00   1.00    4.00    --  111.00 -45.00-180.00   31
 31  \w     87.00 127.00   1.00    4.00    --  111.00 -61.00-180.00   40
 32  \w     87.00 116.00   1.00    4.00    --  111.00-111.00-180.00   29
 33  \w     84.00 109.00   1.00    4.00    --  111.00 -94.00-150.00   25
 34  \w     84.00 111.00   1.00    4.00    --  111.00-111.00 -90.00   27
 35  \w     87.00 116.00   1.00    4.00    --  111.00-111.00 -60.00   29
 36  \w     93.00 125.00   1.00    4.00    --  111.00 -61.00 -30.00   32
 37  \w     93.00 134.00   1.00    4.00    --  111.00 -15.00 -90.00   41
 38  \w     91.00 123.00   1.00    4.00    --  111.00 -61.00   0.00   32
 39  \w    109.00 135.00   1.00    4.00    --  111.00 -77.00  30.00   26
 40  \w     89.00 123.00   1.00    4.00    --  111.00-127.00 104.00   34
 41  \w     91.00 116.00   1.00    4.00    --  111.00-111.00  60.00   25
 42  \w     87.00 128.00   1.00    4.00    --  111.00 -61.00  60.00   41
 43  \w     95.00 122.00   1.00    4.00    --  111.00 -15.00 120.00   27
 44  \w     73.00 100.00   1.00    4.00    --  111.00  15.00 150.00   27
 45  \w     73.00 110.00   1.00    4.00    --  111.00 -45.00  60.00   37
 46  \w     82.00 122.00   1.00    4.00    --  111.00 -36.00  22.99   40
 47  \w     70.00  97.00   1.00    4.00    --  111.00 -45.00  30.00   27
 48  \w     67.00 104.00   1.00    4.00    --  111.00 -81.00 -30.59   37
 49  \w     67.00  94.00   1.00    4.00    --  111.00 -94.00   0.00   27
 50  \w     67.00 116.00   1.00    4.00    --  111.00-111.00 -30.00   49
 51  \w     68.00 108.00   1.00    4.00    --  111.00 -45.00-120.00   40
 52  \w     77.00 102.00   1.00    4.00    --  111.00  15.00 -90.00   25
 53  \w     85.00 112.00   1.00    4.00    --  111.00  77.00-120.00   27
 54  \w     97.00 122.00   1.00    4.00    --  111.00  30.00-180.00   25
 55  \w     64.00  91.00   1.00    4.00    --  111.00 -61.00 -60.00   27
 56  \w     53.00  93.00   1.00    4.00    --  111.00 -25.00-106.61   40
 57  \w     46.00  71.00   1.00    4.00    --  111.00 -61.00 -30.00   25
 58  \w     42.00  68.00   1.00    4.00    --  111.00 -36.00  22.99   26
 59  \w     45.00  85.00   1.00    4.00    --  111.00 -61.00  60.00   40
 60  \w     68.00 101.00   1.00    4.00    --  111.00 -94.00  90.00   33
 61  \w     85.00 116.00   1.00    4.00    --  111.00-111.00 150.00   31
 62  \w     53.00  80.00   1.00    4.00    --  111.00 -77.00  30.00   27
 63  \w     48.00 104.00   1.00    4.00    --  111.00-111.00   0.00   56
 64  \w     42.00  67.00   1.00    4.00    --  111.00-111.00  60.00   25
 65  \w     44.00  71.00   1.00    4.00    --  111.00-111.00  30.00   27
 66  \w     42.00 109.00   1.00    4.00    --  111.00 -94.00  30.00   67
 67  \w     49.00  75.00   1.00    4.00    --  111.00 -15.00 120.00   26
 68  \w     45.00  70.00   1.00    4.00    --  111.00 -30.00  90.00   25
 69  \w     42.00 118.00   1.00    4.00    --  111.00 -30.00 120.00   76
 70  \w     74.00 135.00   1.00    4.00    --  111.00  15.00  30.00   61
 71  \w    103.00 130.00   1.00    4.00    --  111.00  61.00   0.00   27
 72  \w     71.00  98.00   1.00    4.00    --  111.00 178.00 -90.00   27
 73  \w     66.00  91.00   1.00    4.00    --  111.00 178.00 150.00   25
 74  \w     44.00  92.00   1.00    4.00    --  111.00 -30.00  30.00   48
 75  \w     46.00  89.00   1.00    4.00    --  111.00 -94.00  60.00   43
 76  \w     43.00  71.00   1.00    4.00    --  111.00-111.00 150.00   28
 77  \w     44.00 118.00   1.00    4.00    --  111.00 -45.00 -90.00   74
 78  \w     66.00 117.00   1.00    4.00    --  111.00 -83.00-151.46   51
 79  \w     50.00 133.00   1.00    4.00    --  111.00 -77.00-180.00   83
 80  \w     51.00 100.00   1.00    4.00    --  111.00-111.00-150.00   49
 81  \w     44.00  76.00   1.00    4.00    --  111.00 -94.00-120.00   32
;
_diffrn_measurement_device 'four-circle diffractometer'
_diffrn_measurement_device_type 'SuperNova, Dual, Cu at zero, EosS2'
_diffrn_measurement_method '\w scans'
_diffrn_orient_matrix_type 'CrysAlisPro convention (1999,Acta A55,543-557)'
_diffrn_orient_matrix_UB_11 0.0584729000
_diffrn_orient_matrix_UB_12 -0.0105009000
_diffrn_orient_matrix_UB_13 0.0755231000
_diffrn_orient_matrix_UB_21 -0.0451552000
_diffrn_orient_matrix_UB_22 -0.0205429000
_diffrn_orient_matrix_UB_23 0.0424141000
_diffrn_orient_matrix_UB_31 0.0038562000
_diffrn_orient_matrix_UB_32 -0.0826452000
_diffrn_orient_matrix_UB_33 -0.0201315000
_diffrn_radiation_monochromator mirror
_diffrn_radiation_probe x-ray
_diffrn_radiation_type CuK\a
_diffrn_radiation_wavelength 1.54184
_diffrn_reflns_av_R_equivalents 0.0542
_diffrn_reflns_av_unetI/netI 0.0331
_diffrn_reflns_Laue_measured_fraction_full 0.997
_diffrn_reflns_Laue_measured_fraction_max 0.990
_diffrn_reflns_limit_h_max 27
_diffrn_reflns_limit_h_min -27
_diffrn_reflns_limit_k_max 17
_diffrn_reflns_limit_k_min -22
_diffrn_reflns_limit_l_max 23
_diffrn_reflns_limit_l_min -22
_diffrn_reflns_number 94068
_diffrn_reflns_point_group_measured_fraction_full 0.997
_diffrn_reflns_point_group_measured_fraction_max 0.990
_diffrn_reflns_theta_full 67.684
_diffrn_reflns_theta_max 72.923
_diffrn_reflns_theta_min 3.545
_diffrn_source 'micro-focus sealed X-ray tube'
_diffrn_source_type 'SuperNova (Cu) X-ray Source'
_exptl_absorpt_coefficient_mu 10.814
_exptl_absorpt_correction_T_max 0.452
_exptl_absorpt_correction_T_min 0.183
_exptl_absorpt_correction_type analytical
_exptl_absorpt_process_details
;
CrysAlisPro 1.171.38.46 (Rigaku Oxford Diffraction, 2015)
Analytical numeric absorption correction using a multifaceted crystal
			model based on expressions derived by R.C. Clark & J.S. Reid.
(Clark, R. C. & Reid, J. S. (1995). Acta Cryst. A51, 887-897)
Empirical absorption correction using spherical harmonics,
 implemented in SCALE3 ABSPACK scaling algorithm.
;
_exptl_crystal_colour colourless
_exptl_crystal_colour_primary colourless
_exptl_crystal_density_diffrn 1.528
_exptl_crystal_description block
_exptl_crystal_F_000 3232
_exptl_crystal_size_max 0.256
_exptl_crystal_size_mid 0.131
_exptl_crystal_size_min 0.092
_refine_diff_density_max 2.793
_refine_diff_density_min -1.226
_refine_diff_density_rms 0.131
_refine_ls_extinction_method none
_refine_ls_goodness_of_fit_ref 1.085
_refine_ls_hydrogen_treatment constr
_refine_ls_matrix_type full
_refine_ls_number_parameters 743
_refine_ls_number_reflns 13776
_refine_ls_number_restraints 156
_refine_ls_restrained_S_all 1.082
_refine_ls_R_factor_all 0.0410
_refine_ls_R_factor_gt 0.0363
_refine_ls_shift/su_max 0.013
_refine_ls_shift/su_mean 0.001
_refine_ls_structure_factor_coef Fsqd
_refine_ls_weighting_details 'w=1/[\s^2^(Fo^2^)+(0.0436P)^2^+20.4385P] where P=(Fo^2^+2Fc^2^)/3'
_refine_ls_weighting_scheme calc
_refine_ls_wR_factor_gt 0.0896
_refine_ls_wR_factor_ref 0.0942
_reflns_Friedel_coverage 0.000
_reflns_number_gt 12528
_reflns_number_total 13776
_reflns_threshold_expression 'I > 2\s(I)'
_cod_data_source_file ja8b05184_si_007.cif
_cod_data_source_block ed04113
_cod_original_cell_volume 6966.94(11)
_cod_database_code 4132629
_shelx_shelxl_version_number 2018/1
_chemical_oxdiff_formula 'Au P2 S2 Cl O2 C30 H49'
_shelx_space_group_comment
;
The symmetry employed for this shelxl refinement is uniquely defined
by the following loop, which should always be used as a source of
symmetry information in preference to the above space-group names.
They are only intended as comments.
;
_reflns_odcompleteness_completeness 97.22
_reflns_odcompleteness_iscentric 1
_reflns_odcompleteness_theta 73.83
_olex2_refinement_description
;
1. Fixed Uiso
 At 1.2 times of:
  All C(H) groups, All C(H,H) groups
 At 1.5 times of:
  All C(H,H,H) groups
2. Uiso/Uaniso restraints and constraints
All non-hydrogen atoms have similar U: within 1A with sigma of 0.01 and sigma
for terminal atoms of 0.01
3. Rigid body (RIGU) restrains
 O301, C301, C302, C303, C304, O311, C311, C312, C313, C314
 with sigma for 1-2 distances of 0.004 and sigma for 1-3 distances of 0.004
4. Same fragment restrains
{O301, C301, C302, C303, C304} sigma for 1-2: 0.02, 1-3: 0.04
{O311, C311, C312, C313, C314} sigma for 1-2: 0.02, 1-3: 0.04
{O301, C304, C303, C302, C301} sigma for 1-2: 0.02, 1-3: 0.04
{O311, C314, C313, C312, C311} sigma for 1-2: 0.02, 1-3: 0.04
as
{O101, C101, C102, C103, C104}
5. Others
 Sof(O311)=Sof(C311)=Sof(H31A)=Sof(H31B)=Sof(C312)=Sof(H31C)=Sof(H31D)=
 Sof(C313)=Sof(H31E)=Sof(H31F)=Sof(C314)=Sof(H31G)=Sof(H31H)=1-FVAR(1)
 Sof(O301)=Sof(C301)=Sof(H30A)=Sof(H30B)=Sof(C302)=Sof(H30C)=Sof(H30D)=
 Sof(C303)=Sof(H30E)=Sof(H30F)=Sof(C304)=Sof(H30G)=Sof(H30H)=FVAR(1)
6.a Secondary CH2 refined with riding coordinates:
 C1(H1A,H1B), C3(H3A,H3B), C12(H12A,H12B), C14(H14A,H14B), C23(H23A,H23B),
 C25(H25A,H25B), C34(H34A,H34B), C36(H36A,H36B), C301(H30A,H30B), C302(H30C,
 H30D), C303(H30E,H30F), C304(H30G,H30H), C311(H31A,H31B), C312(H31C,H31D),
 C313(H31E,H31F), C314(H31G,H31H), C401(H40E,H40F), C402(H40A,H40B), C403(H40C,
 H40D), C404(H40H,H40G), C201(H20A,H20B), C202(H20G,H20H), C203(H20E,H20F),
 C204(H20C,H20D), C101(H10C,H10D), C102(H10A,H10B), C103(H10E,H10F), C104(H10G,
 H10H)
6.b Aromatic/amide H refined with riding coordinates:
 C6(H6), C7(H7), C9(H9), C10(H10), C17(H17), C18(H18), C20(H20), C21(H21),
 C28(H28), C29(H29), C31(H31), C32(H32), C39(H39), C40(H40), C42(H42), C43(H43)
6.c Idealised Me refined as rotating group:
 C2(H2A,H2B,H2C), C4(H4A,H4B,H4C), C11(H11A,H11B,H11C), C13(H13A,H13B,H13C),
 C15(H15A,H15B,H15C), C22(H22A,H22B,H22C), C24(H24A,H24B,H24C), C26(H26C,H26A,
 H26B), C33(H33A,H33B,H33C), C35(H35C,H35A,H35B), C37(H37B,H37A,H37C), C44(H44A,
 H44B,H44C)
;
_olex2_submission_special_instructions 'No special instructions were received'
_oxdiff_exptl_absorpt_empirical_details
;
Empirical correction (ABSPACK) includes:
- Absorption correction using spherical harmonics
- Frame scaling
;
_oxdiff_exptl_absorpt_empirical_full_max 1.390
_oxdiff_exptl_absorpt_empirical_full_min 0.622

loop_
_space_group_symop_operation_xyz
'x, y, z'
'-x, y+1/2, -z+1/2'
'-x, -y, -z'
'x, -y-1/2, z-1/2'

loop_
_atom_site_label
_atom_site_type_symbol
_atom_site_fract_x
_atom_site_fract_y
_atom_site_fract_z
_atom_site_U_iso_or_equiv
_atom_site_adp_type
_atom_site_occupancy
_atom_site_site_symmetry_order
_atom_site_calc_flag
_atom_site_refinement_flags_posn
_atom_site_refinement_flags_adp
_atom_site_refinement_flags_occupancy
_atom_site_disorder_assembly
_atom_site_disorder_group
Au1 Au 0.01005(2) 0.75404(2) 0.15095(2) 0.02358(6) Uani 1 1 d . U . . .
C1 C -0.1459(3) 0.8032(4) 0.0366(3) 0.0564(17) Uani 1 1 d . U . . .
H1A H -0.175314 0.844769 0.018838 0.068 Uiso 1 1 calc R . . . .
H1B H -0.132371 0.789031 -0.005373 0.068 Uiso 1 1 calc R . . . .
Cl1 Cl 0.01222(6) 0.75454(7) -0.00002(6) 0.0339(2) Uani 1 1 d . U . . .
P1 P -0.07579(5) 0.83390(6) 0.11764(6) 0.0263(2) Uani 1 1 d . U . . .
S1 S -0.17357(6) 0.91940(7) 0.38703(7) 0.0320(2) Uani 1 1 d . U . . .
P2 P 0.09715(5) 0.67557(6) 0.19321(6) 0.0235(2) Uani 1 1 d . U . . .
S2 S 0.18495(6) 0.56255(7) 0.54041(7) 0.0371(3) Uani 1 1 d . U . . .
C2 C -0.1812(4) 0.7390(5) 0.0540(5) 0.081(3) Uani 1 1 d . U . . .
H2A H -0.216946 0.725603 0.008261 0.122 Uiso 1 1 calc GR . . . .
H2B H -0.196595 0.753048 0.093816 0.122 Uiso 1 1 calc GR . . . .
H2C H -0.152718 0.697205 0.071073 0.122 Uiso 1 1 calc GR . . . .
C3 C -0.0561(3) 0.9220(3) 0.0835(3) 0.0463(14) Uani 1 1 d . U . . .
H3A H -0.042707 0.912594 0.040413 0.056 Uiso 1 1 calc R . . . .
H3B H -0.094221 0.952954 0.065079 0.056 Uiso 1 1 calc R . . . .
C4 C -0.0033(4) 0.9635(3) 0.1455(4) 0.0559(17) Uani 1 1 d . U . . .
H4A H 0.008956 1.006336 0.123373 0.084 Uiso 1 1 calc GR . . . .
H4B H 0.033183 0.931359 0.167611 0.084 Uiso 1 1 calc GR . . . .
H4C H -0.018479 0.979155 0.185050 0.084 Uiso 1 1 calc GR . . . .
C5 C -0.1038(2) 0.8576(2) 0.1941(2) 0.0243(8) Uani 1 1 d . U . . .
C6 C -0.0698(2) 0.8325(2) 0.2692(3) 0.0263(9) Uani 1 1 d . U . . .
H6 H -0.033252 0.803452 0.278884 0.032 Uiso 1 1 calc R . . . .
C7 C -0.0896(2) 0.8501(2) 0.3294(2) 0.0246(8) Uani 1 1 d . U . . .
H7 H -0.066900 0.832354 0.378844 0.029 Uiso 1 1 calc R . . . .
C8 C -0.1437(2) 0.8943(2) 0.3153(3) 0.0242(8) Uani 1 1 d . U . . .
C9 C -0.1778(2) 0.9199(2) 0.2401(3) 0.0271(9) Uani 1 1 d . U . . .
H9 H -0.214228 0.949283 0.230290 0.033 Uiso 1 1 calc R . . . .
C10 C -0.1577(2) 0.9018(2) 0.1809(3) 0.0264(9) Uani 1 1 d . U . . .
H10 H -0.180503 0.919339 0.131353 0.032 Uiso 1 1 calc R . . . .
C11 C -0.1048(3) 0.9082(3) 0.4748(3) 0.0410(12) Uani 1 1 d . U . . .
H11A H -0.069312 0.935843 0.471348 0.062 Uiso 1 1 calc GR . . . .
H11B H -0.093632 0.856429 0.482517 0.062 Uiso 1 1 calc GR . . . .
H11C H -0.114875 0.926350 0.517522 0.062 Uiso 1 1 calc GR . . . .
C12 C 0.1683(2) 0.7145(3) 0.1817(3) 0.0361(10) Uani 1 1 d . U . . .
H12A H 0.201438 0.676542 0.194172 0.043 Uiso 1 1 calc R . . . .
H12B H 0.157678 0.728564 0.128182 0.043 Uiso 1 1 calc R . . . .
C13 C 0.1949(3) 0.7827(3) 0.2331(4) 0.0452(13) Uani 1 1 d . U . . .
H13A H 0.161985 0.820027 0.222023 0.068 Uiso 1 1 calc GR . . . .
H13B H 0.230896 0.802450 0.223110 0.068 Uiso 1 1 calc GR . . . .
H13C H 0.208345 0.768399 0.286364 0.068 Uiso 1 1 calc GR . . . .
C14 C 0.0807(2) 0.5900(3) 0.1363(3) 0.0332(10) Uani 1 1 d . U . . .
H14A H 0.067473 0.602477 0.081990 0.040 Uiso 1 1 calc R . . . .
H14B H 0.119744 0.560666 0.150470 0.040 Uiso 1 1 calc R . . . .
C15 C 0.0285(3) 0.5440(3) 0.1488(3) 0.0381(11) Uani 1 1 d . U . . .
H15A H 0.016067 0.504092 0.111972 0.057 Uiso 1 1 calc GR . . . .
H15B H -0.008031 0.575014 0.142291 0.057 Uiso 1 1 calc GR . . . .
H15C H 0.044518 0.523775 0.200106 0.057 Uiso 1 1 calc GR . . . .
C16 C 0.1220(2) 0.6461(2) 0.2926(2) 0.0232(8) Uani 1 1 d . U . . .
C17 C 0.1794(2) 0.6062(2) 0.3282(3) 0.0270(9) Uani 1 1 d . U . . .
H17 H 0.205859 0.596047 0.300907 0.032 Uiso 1 1 calc R . . . .
C18 C 0.1968(2) 0.5820(2) 0.4031(3) 0.0280(9) Uani 1 1 d . U . . .
H18 H 0.234881 0.555774 0.426068 0.034 Uiso 1 1 calc R . . . .
C19 C 0.1578(2) 0.5965(2) 0.4449(2) 0.0240(8) Uani 1 1 d . U . . .
C20 C 0.1005(2) 0.6364(2) 0.4106(2) 0.0255(8) Uani 1 1 d . U . . .
H20 H 0.074302 0.646611 0.438221 0.031 Uiso 1 1 calc R . . . .
C21 C 0.0834(2) 0.6605(2) 0.3352(3) 0.0249(8) Uani 1 1 d . U . . .
H21 H 0.045339 0.686814 0.312392 0.030 Uiso 1 1 calc R . . . .
C22 C 0.1185(3) 0.5775(3) 0.5706(3) 0.0390(11) Uani 1 1 d . U . . .
H22A H 0.082087 0.549511 0.538063 0.059 Uiso 1 1 calc GR . . . .
H22B H 0.107901 0.629547 0.566691 0.059 Uiso 1 1 calc GR . . . .
H22C H 0.130020 0.561577 0.623119 0.059 Uiso 1 1 calc GR . . . .
Cl2 Cl 0.52373(5) 0.23370(5) 0.99815(5) 0.02463(19) Uani 1 1 d . U . . .
Au2 Au 0.50574(2) 0.23107(2) 0.83863(2) 0.01936(6) Uani 1 1 d . U . . .
S3 S 0.32553(5) 0.41076(7) 0.44694(6) 0.0294(2) Uani 1 1 d . U . . .
P3 P 0.41361(5) 0.30109(5) 0.79607(5) 0.01775(18) Uani 1 1 d . U . . .
P4 P 0.59362(5) 0.15366(6) 0.87013(5) 0.02003(19) Uani 1 1 d . U . . .
S4 S 0.68214(6) 0.05141(7) 0.59734(7) 0.0338(2) Uani 1 1 d . U . . .
C23 C 0.4196(2) 0.3843(2) 0.8539(2) 0.0249(8) Uani 1 1 d . U . . .
H23A H 0.377654 0.407682 0.838045 0.030 Uiso 1 1 calc R . . . .
H23B H 0.431929 0.369943 0.907589 0.030 Uiso 1 1 calc R . . . .
C24 C 0.4677(2) 0.4405(3) 0.8469(3) 0.0320(10) Uani 1 1 d . U . . .
H24A H 0.452023 0.461336 0.795907 0.048 Uiso 1 1 calc GR . . . .
H24B H 0.508061 0.416202 0.856318 0.048 Uiso 1 1 calc GR . . . .
H24C H 0.473383 0.479437 0.884115 0.048 Uiso 1 1 calc GR . . . .
C25 C 0.3443(2) 0.2527(3) 0.8032(3) 0.0283(9) Uani 1 1 d . U . . .
H25A H 0.354460 0.237404 0.856331 0.034 Uiso 1 1 calc R . . . .
H25B H 0.308411 0.287040 0.789729 0.034 Uiso 1 1 calc R . . . .
C26 C 0.3242(3) 0.1843(3) 0.7511(3) 0.0386(11) Uani 1 1 d . U . . .
H26C H 0.360247 0.151372 0.761919 0.058 Uiso 1 1 calc GR . . . .
H26A H 0.309605 0.199585 0.698044 0.058 Uiso 1 1 calc GR . . . .
H26B H 0.290077 0.158898 0.760546 0.058 Uiso 1 1 calc GR . . . .
C27 C 0.38872(18) 0.3313(2) 0.6965(2) 0.0180(7) Uani 1 1 d . U . . .
C28 C 0.33074(19) 0.3696(2) 0.6608(2) 0.0229(8) Uani 1 1 d . U . . .
H28 H 0.304036 0.379143 0.687855 0.027 Uiso 1 1 calc R . . . .
C29 C 0.31324(19) 0.3931(2) 0.5848(2) 0.0230(8) Uani 1 1 d . U . . .
H29 H 0.274799 0.418615 0.561327 0.028 Uiso 1 1 calc R . . . .
C30 C 0.3527(2) 0.3789(2) 0.5434(2) 0.0213(8) Uani 1 1 d . U . . .
C31 C 0.4103(2) 0.3407(2) 0.5784(2) 0.0221(8) Uani 1 1 d . U . . .
H31 H 0.436844 0.330717 0.551108 0.026 Uiso 1 1 calc R . . . .
C32 C 0.42771(19) 0.3177(2) 0.6545(2) 0.0210(8) Uani 1 1 d . U . . .
H32 H 0.466357 0.292595 0.678017 0.025 Uiso 1 1 calc R . . . .
C33 C 0.3986(2) 0.4209(3) 0.4282(3) 0.0309(9) Uani 1 1 d . U . . .
H33A H 0.388963 0.442926 0.378304 0.046 Uiso 1 1 calc GR . . . .
H33B H 0.417723 0.372806 0.429480 0.046 Uiso 1 1 calc GR . . . .
H33C H 0.427998 0.452238 0.466961 0.046 Uiso 1 1 calc GR . . . .
C34 C 0.6668(2) 0.1917(3) 0.9413(3) 0.0339(10) Uani 1 1 d . U . . .
H34A H 0.658390 0.206717 0.986640 0.041 Uiso 1 1 calc R . . . .
H34B H 0.699512 0.153264 0.956726 0.041 Uiso 1 1 calc R . . . .
C35 C 0.6921(3) 0.2585(4) 0.9106(4) 0.0510(15) Uani 1 1 d . U . . .
H35C H 0.660992 0.297903 0.898198 0.076 Uiso 1 1 calc GR . . . .
H35A H 0.699682 0.244210 0.865019 0.076 Uiso 1 1 calc GR . . . .
H35B H 0.731568 0.275325 0.949195 0.076 Uiso 1 1 calc GR . . . .
C36 C 0.5793(2) 0.0698(3) 0.9164(2) 0.0309(10) Uani 1 1 d . U . . .
H36A H 0.617894 0.039392 0.933354 0.037 Uiso 1 1 calc R . . . .
H36B H 0.570261 0.083601 0.961638 0.037 Uiso 1 1 calc R . . . .
C37 C 0.5239(3) 0.0246(3) 0.8627(3) 0.0345(10) Uani 1 1 d . U . . .
H37B H 0.487550 0.056528 0.838994 0.052 Uiso 1 1 calc GR . . . .
H37A H 0.512699 -0.013665 0.891495 0.052 Uiso 1 1 calc GR . . . .
H37C H 0.536191 0.002122 0.823442 0.052 Uiso 1 1 calc GR . . . .
C38 C 0.61603(19) 0.1234(2) 0.7909(2) 0.0212(8) Uani 1 1 d . U . . .
C39 C 0.58777(19) 0.1547(2) 0.7175(2) 0.0227(8) Uani 1 1 d . U . . .
H39 H 0.555127 0.189575 0.708885 0.027 Uiso 1 1 calc R . . . .
C40 C 0.6067(2) 0.1357(2) 0.6577(2) 0.0235(8) Uani 1 1 d . U . . .
H40 H 0.587770 0.158462 0.609833 0.028 Uiso 1 1 calc R . . . .
C41 C 0.65435(19) 0.0820(2) 0.6691(2) 0.0218(8) Uani 1 1 d . U . . .
C42 C 0.6827(2) 0.0491(2) 0.7420(3) 0.0251(8) Uani 1 1 d . U . . .
H42 H 0.714583 0.013287 0.750155 0.030 Uiso 1 1 calc R . . . .
C43 C 0.6637(2) 0.0696(2) 0.8018(2) 0.0241(8) Uani 1 1 d . U . . .
H43 H 0.682825 0.047312 0.849952 0.029 Uiso 1 1 calc R . . . .
C44 C 0.6247(3) 0.0904(3) 0.5107(3) 0.0467(14) Uani 1 1 d . U . . .
H44A H 0.631808 0.070367 0.466729 0.070 Uiso 1 1 calc GR . . . .
H44B H 0.629562 0.143505 0.511577 0.070 Uiso 1 1 calc GR . . . .
H44C H 0.582070 0.078061 0.507432 0.070 Uiso 1 1 calc GR . . . .
O301 O 0.2144(8) 0.4019(11) 0.7349(9) 0.055(4) Uani 0.51(2) 1 d D U P A 1
C301 C 0.1956(7) 0.3823(10) 0.7975(8) 0.048(3) Uani 0.51(2) 1 d D U P A 1
H30A H 0.202435 0.423846 0.832884 0.057 Uiso 0.51(2) 1 calc R . P A 1
H30B H 0.220532 0.340219 0.825462 0.057 Uiso 0.51(2) 1 calc R . P A 1
C302 C 0.1250(8) 0.3623(14) 0.7634(11) 0.057(4) Uani 0.51(2) 1 d D U P A 1
H30C H 0.117723 0.313160 0.780199 0.069 Uiso 0.51(2) 1 calc R . P A 1
H30D H 0.099612 0.398146 0.778998 0.069 Uiso 0.51(2) 1 calc R . P A 1
C303 C 0.1074(7) 0.364(2) 0.6772(11) 0.059(4) Uani 0.51(2) 1 d D U P A 1
H30E H 0.084269 0.319285 0.653527 0.070 Uiso 0.51(2) 1 calc R . P A 1
H30F H 0.080676 0.406966 0.654753 0.070 Uiso 0.51(2) 1 calc R . P A 1
C304 C 0.1705(8) 0.3689(13) 0.6656(9) 0.061(4) Uani 0.51(2) 1 d D U P A 1
H30G H 0.166338 0.399629 0.621192 0.074 Uiso 0.51(2) 1 calc R . P A 1
H30H H 0.185135 0.319795 0.657879 0.074 Uiso 0.51(2) 1 calc R . P A 1
O311 O 0.2174(6) 0.3787(10) 0.7401(9) 0.041(3) Uani 0.49(2) 1 d D U P A 2
C311 C 0.1796(8) 0.4104(11) 0.7793(11) 0.054(4) Uani 0.49(2) 1 d D U P A 2
H31A H 0.178982 0.464276 0.774772 0.064 Uiso 0.49(2) 1 calc R . P A 2
H31B H 0.197358 0.397420 0.833583 0.064 Uiso 0.49(2) 1 calc R . P A 2
C312 C 0.1116(7) 0.3791(13) 0.7415(11) 0.048(4) Uani 0.49(2) 1 d D U P A 2
H31C H 0.105898 0.334309 0.767354 0.057 Uiso 0.49(2) 1 calc R . P A 2
H31D H 0.079377 0.415491 0.740864 0.057 Uiso 0.49(2) 1 calc R . P A 2
C313 C 0.1094(8) 0.362(2) 0.6598(12) 0.054(3) Uani 0.49(2) 1 d D U P A 2
H31E H 0.076770 0.325707 0.633808 0.064 Uiso 0.49(2) 1 calc R . P A 2
H31F H 0.102314 0.407048 0.628567 0.064 Uiso 0.49(2) 1 calc R . P A 2
C314 C 0.1763(8) 0.3319(12) 0.6793(11) 0.059(4) Uani 0.49(2) 1 d D U P A 2
H31G H 0.188666 0.333907 0.634586 0.071 Uiso 0.49(2) 1 calc R . P A 2
H31H H 0.178726 0.280643 0.696534 0.071 Uiso 0.49(2) 1 calc R . P A 2
O401 O -0.1611(2) 1.0280(2) 0.5728(3) 0.0547(11) Uani 1 1 d . U . . .
C401 C -0.1246(4) 1.0598(4) 0.6453(4) 0.0587(16) Uani 1 1 d . U . . .
H40E H -0.088653 1.027834 0.673305 0.070 Uiso 1 1 calc R . . . .
H40F H -0.151030 1.066331 0.675976 0.070 Uiso 1 1 calc R . . . .
C402 C -0.1012(3) 1.1330(4) 0.6292(4) 0.0599(17) Uani 1 1 d . U . . .
H40A H -0.062441 1.127712 0.618014 0.072 Uiso 1 1 calc R . . . .
H40B H -0.093231 1.167193 0.672042 0.072 Uiso 1 1 calc R . . . .
C403 C -0.1568(3) 1.1582(4) 0.5595(4) 0.0583(17) Uani 1 1 d . U . . .
H40C H -0.142830 1.192476 0.528582 0.070 Uiso 1 1 calc R . . . .
H40D H -0.189469 1.182036 0.574075 0.070 Uiso 1 1 calc R . . . .
C404 C -0.1812(3) 1.0867(4) 0.5166(4) 0.0494(14) Uani 1 1 d . U . . .
H40H H -0.227724 1.087715 0.492344 0.059 Uiso 1 1 calc R . . . .
H40G H -0.163405 1.079278 0.476972 0.059 Uiso 1 1 calc R . . . .
C201 C 0.3455(3) 0.6122(3) 0.3423(4) 0.0463(13) Uani 1 1 d . U . . .
H20A H 0.372911 0.590428 0.390933 0.056 Uiso 1 1 calc R . . . .
H20B H 0.319344 0.650525 0.352885 0.056 Uiso 1 1 calc R . . . .
O201 O 0.30561(19) 0.5563(2) 0.2931(3) 0.0471(10) Uani 1 1 d . U . . .
C202 C 0.3850(4) 0.6446(5) 0.3018(5) 0.073(2) Uani 1 1 d . U . . .
H20G H 0.428555 0.653589 0.337351 0.088 Uiso 1 1 calc R . . . .
H20H H 0.366672 0.691062 0.276860 0.088 Uiso 1 1 calc R . . . .
C203 C 0.3838(3) 0.5865(4) 0.2429(4) 0.0552(16) Uani 1 1 d . U . . .
H20E H 0.389035 0.608723 0.198187 0.066 Uiso 1 1 calc R . . . .
H20F H 0.416956 0.549256 0.264844 0.066 Uiso 1 1 calc R . . . .
C204 C 0.3188(3) 0.5542(3) 0.2230(3) 0.0437(13) Uani 1 1 d . U . . .
H20C H 0.287289 0.583157 0.182773 0.052 Uiso 1 1 calc R . . . .
H20D H 0.317785 0.503311 0.205016 0.052 Uiso 1 1 calc R . . . .
O101 O 0.35945(19) 0.4413(2) 0.1127(2) 0.0432(9) Uani 1 1 d D U . . .
C101 C 0.3124(2) 0.4031(3) 0.0493(3) 0.0375(11) Uani 1 1 d D U . . .
H10C H 0.284122 0.438626 0.013453 0.045 Uiso 1 1 calc R . . . .
H10D H 0.286605 0.370535 0.067767 0.045 Uiso 1 1 calc R . . . .
C102 C 0.3492(2) 0.3578(3) 0.0096(3) 0.0360(10) Uani 1 1 d D U . . .
H10A H 0.342148 0.304908 0.013209 0.043 Uiso 1 1 calc R . . . .
H10B H 0.336202 0.371482 -0.044343 0.043 Uiso 1 1 calc R . . . .
C103 C 0.4198(2) 0.3780(3) 0.0541(3) 0.0324(10) Uani 1 1 d D U . . .
H10E H 0.447709 0.335391 0.059509 0.039 Uiso 1 1 calc R . . . .
H10F H 0.433662 0.418274 0.029163 0.039 Uiso 1 1 calc R . . . .
C104 C 0.4183(2) 0.4021(3) 0.1313(3) 0.0363(11) Uani 1 1 d D U . . .
H10G H 0.419408 0.359228 0.163420 0.044 Uiso 1 1 calc R . . . .
H10H H 0.454466 0.434141 0.158306 0.044 Uiso 1 1 calc R . . . .

loop_
_atom_site_aniso_label
_atom_site_aniso_U_11
_atom_site_aniso_U_22
_atom_site_aniso_U_33
_atom_site_aniso_U_23
_atom_site_aniso_U_13
_atom_site_aniso_U_12
Au1 0.02758(10) 0.02509(10) 0.01986(9) 0.00153(6) 0.01085(7) 0.00688(6)
C1 0.041(3) 0.091(5) 0.028(3) -0.013(3) 0.002(2) 0.016(3)
Cl1 0.0441(6) 0.0425(6) 0.0201(5) -0.0046(4) 0.0178(4) -0.0124(5)
P1 0.0266(5) 0.0329(6) 0.0196(5) 0.0047(4) 0.0086(4) 0.0107(4)
S1 0.0303(5) 0.0367(6) 0.0367(6) -0.0040(5) 0.0213(5) -0.0003(4)
P2 0.0270(5) 0.0246(5) 0.0239(5) 0.0022(4) 0.0153(4) 0.0073(4)
S2 0.0271(5) 0.0478(7) 0.0278(5) 0.0108(5) 0.0001(4) -0.0019(5)
C2 0.047(4) 0.128(8) 0.071(5) -0.060(5) 0.024(4) -0.038(4)
C3 0.061(4) 0.043(3) 0.051(3) 0.022(3) 0.038(3) 0.024(3)
C4 0.081(5) 0.031(3) 0.079(5) 0.002(3) 0.057(4) -0.003(3)
C5 0.0224(19) 0.027(2) 0.022(2) 0.0008(16) 0.0066(16) 0.0039(15)
C6 0.023(2) 0.027(2) 0.025(2) 0.0008(16) 0.0051(16) 0.0051(16)
C7 0.025(2) 0.028(2) 0.0194(19) -0.0017(16) 0.0067(16) 0.0010(16)
C8 0.026(2) 0.0208(19) 0.027(2) -0.0020(16) 0.0114(17) -0.0036(15)
C9 0.0200(19) 0.027(2) 0.036(2) 0.0024(18) 0.0118(17) 0.0026(15)
C10 0.022(2) 0.028(2) 0.027(2) 0.0040(17) 0.0070(16) 0.0054(16)
C11 0.050(3) 0.049(3) 0.030(2) -0.002(2) 0.021(2) 0.010(2)
C12 0.038(3) 0.038(3) 0.041(3) 0.006(2) 0.025(2) 0.007(2)
C13 0.044(3) 0.041(3) 0.055(3) 0.004(3) 0.023(3) -0.008(2)
C14 0.044(3) 0.033(2) 0.028(2) -0.0003(18) 0.018(2) 0.0127(19)
C15 0.045(3) 0.033(3) 0.034(3) -0.003(2) 0.013(2) 0.000(2)
C16 0.027(2) 0.0194(19) 0.026(2) 0.0009(15) 0.0127(17) 0.0026(15)
C17 0.0211(19) 0.028(2) 0.033(2) -0.0022(17) 0.0106(17) 0.0040(16)
C18 0.0200(19) 0.024(2) 0.033(2) -0.0009(17) 0.0014(17) 0.0020(15)
C19 0.0234(19) 0.0207(19) 0.023(2) 0.0007(15) 0.0034(16) -0.0044(15)
C20 0.024(2) 0.030(2) 0.024(2) 0.0009(16) 0.0099(16) 0.0024(16)
C21 0.024(2) 0.022(2) 0.030(2) 0.0023(16) 0.0112(17) 0.0039(15)
C22 0.053(3) 0.040(3) 0.024(2) 0.0033(19) 0.014(2) 0.005(2)
Cl2 0.0330(5) 0.0288(5) 0.0172(4) -0.0046(3) 0.0152(4) -0.0034(4)
Au2 0.02378(9) 0.01919(9) 0.01659(8) 0.00048(5) 0.00918(6) 0.00351(5)
S3 0.0295(5) 0.0385(6) 0.0176(4) 0.0036(4) 0.0056(4) 0.0056(4)
P3 0.0204(4) 0.0189(4) 0.0177(4) 0.0012(3) 0.0114(4) 0.0022(3)
P4 0.0242(5) 0.0214(5) 0.0140(4) -0.0002(3) 0.0065(4) 0.0069(4)
S4 0.0379(6) 0.0416(6) 0.0298(5) -0.0023(5) 0.0216(5) 0.0078(5)
C23 0.031(2) 0.027(2) 0.0193(19) -0.0024(16) 0.0122(16) 0.0052(16)
C24 0.037(2) 0.029(2) 0.028(2) -0.0050(18) 0.0099(19) -0.0039(18)
C25 0.028(2) 0.032(2) 0.031(2) 0.0029(18) 0.0172(19) -0.0021(17)
C26 0.040(3) 0.041(3) 0.036(3) 0.000(2) 0.015(2) -0.018(2)
C27 0.0211(18) 0.0184(18) 0.0159(17) 0.0007(14) 0.0086(14) 0.0006(14)
C28 0.0196(19) 0.028(2) 0.0232(19) -0.0021(16) 0.0107(15) 0.0020(15)
C29 0.0194(18) 0.024(2) 0.024(2) -0.0004(15) 0.0065(15) 0.0020(14)
C30 0.0240(19) 0.0208(19) 0.0181(18) -0.0025(14) 0.0065(15) -0.0030(14)
C31 0.025(2) 0.024(2) 0.0193(18) 0.0007(15) 0.0112(16) 0.0019(15)
C32 0.0193(18) 0.0206(19) 0.0246(19) 0.0022(15) 0.0098(15) 0.0025(14)
C33 0.039(2) 0.036(2) 0.020(2) 0.0020(17) 0.0142(18) 0.0030(19)
C34 0.031(2) 0.041(3) 0.022(2) -0.0096(19) 0.0003(18) 0.0073(19)
C35 0.042(3) 0.063(4) 0.046(3) -0.022(3) 0.015(3) -0.023(3)
C36 0.050(3) 0.027(2) 0.0191(19) 0.0062(16) 0.0172(19) 0.0134(19)
C37 0.050(3) 0.026(2) 0.037(3) 0.0007(19) 0.027(2) 0.0013(19)
C38 0.0225(19) 0.0236(19) 0.0164(18) -0.0018(15) 0.0060(15) 0.0000(15)
C39 0.0220(19) 0.0221(19) 0.0218(19) 0.0027(15) 0.0055(15) 0.0054(14)
C40 0.027(2) 0.023(2) 0.0211(19) 0.0030(15) 0.0098(16) 0.0016(15)
C41 0.0217(19) 0.024(2) 0.0213(19) -0.0047(15) 0.0093(15) -0.0020(15)
C42 0.0207(19) 0.028(2) 0.025(2) -0.0053(16) 0.0066(16) 0.0026(15)
C43 0.024(2) 0.026(2) 0.0186(19) -0.0019(15) 0.0037(15) 0.0040(15)
C44 0.072(4) 0.051(3) 0.026(2) 0.004(2) 0.029(3) 0.018(3)
O301 0.051(5) 0.061(11) 0.063(5) -0.027(6) 0.031(4) -0.025(6)
C301 0.034(6) 0.058(9) 0.062(6) -0.013(6) 0.031(5) 0.003(5)
C302 0.047(7) 0.064(11) 0.068(9) -0.001(8) 0.029(7) -0.007(7)
C303 0.042(5) 0.067(7) 0.068(8) 0.007(9) 0.022(5) -0.008(5)
C304 0.047(6) 0.078(12) 0.062(6) -0.026(8) 0.024(5) -0.024(7)
O311 0.031(4) 0.049(9) 0.052(4) -0.015(5) 0.025(3) -0.008(4)
C311 0.040(7) 0.061(10) 0.069(8) -0.024(7) 0.031(6) -0.005(6)
C312 0.033(6) 0.060(10) 0.054(9) 0.002(7) 0.021(6) -0.001(6)
C313 0.047(5) 0.062(6) 0.056(8) -0.002(7) 0.023(5) -0.008(5)
C314 0.044(5) 0.077(11) 0.063(8) -0.030(8) 0.029(5) -0.016(7)
O401 0.070(3) 0.039(2) 0.066(3) -0.008(2) 0.039(2) 0.0018(19)
C401 0.060(4) 0.052(4) 0.061(4) 0.005(3) 0.019(3) 0.012(3)
C402 0.044(3) 0.066(4) 0.066(4) -0.003(3) 0.017(3) -0.004(3)
C403 0.060(4) 0.048(4) 0.056(4) 0.000(3) 0.008(3) -0.004(3)
C404 0.050(3) 0.054(4) 0.047(3) -0.013(3) 0.020(3) -0.005(3)
C201 0.047(3) 0.047(3) 0.048(3) -0.019(3) 0.021(3) -0.008(2)
O201 0.044(2) 0.056(2) 0.055(2) -0.0253(19) 0.0339(19) -0.0186(18)
C202 0.079(5) 0.077(5) 0.069(5) -0.012(4) 0.033(4) -0.047(4)
C203 0.046(3) 0.082(5) 0.050(3) 0.012(3) 0.031(3) 0.003(3)
C204 0.043(3) 0.053(3) 0.042(3) -0.018(2) 0.024(2) 0.000(2)
O101 0.054(2) 0.040(2) 0.050(2) -0.0128(17) 0.0358(19) 0.0002(16)
C101 0.036(3) 0.043(3) 0.042(3) 0.002(2) 0.024(2) 0.002(2)
C102 0.037(3) 0.038(3) 0.036(3) -0.009(2) 0.017(2) 0.000(2)
C103 0.035(2) 0.037(2) 0.034(2) -0.0080(19) 0.023(2) -0.0023(19)
C104 0.044(3) 0.041(3) 0.031(2) -0.007(2) 0.023(2) -0.011(2)

loop_
_atom_type_symbol
_atom_type_description
_atom_type_scat_dispersion_real
_atom_type_scat_dispersion_imag
_atom_type_scat_source
C C 0.0181 0.0091 'International Tables Vol C Tables 4.2.6.8 and 6.1.1.4'
H H 0.0000 0.0000 'International Tables Vol C Tables 4.2.6.8 and 6.1.1.4'
Au Au -4.4197 7.2980 'International Tables Vol C Tables 4.2.6.8 and 6.1.1.4'
Cl Cl 0.3639 0.7018 'International Tables Vol C Tables 4.2.6.8 and 6.1.1.4'
O O 0.0492 0.0322 'International Tables Vol C Tables 4.2.6.8 and 6.1.1.4'
P P 0.2955 0.4335 'International Tables Vol C Tables 4.2.6.8 and 6.1.1.4'
S S 0.3331 0.5567 'International Tables Vol C Tables 4.2.6.8 and 6.1.1.4'

loop_
_exptl_crystal_face_index_h
_exptl_crystal_face_index_k
_exptl_crystal_face_index_l
_exptl_crystal_face_perp_dist
0 -1 0 0.1204
0 1 0 0.1351
-5 0 -2 0.0499
5 0 2 0.0418
-4 0 5 0.0709
4 0 -5 0.0597

loop_
_geom_angle_atom_site_label_1
_geom_angle_atom_site_label_2
_geom_angle_atom_site_label_3
_geom_angle
P1 Au1 Cl1 92.79(4)
P1 Au1 P2 175.99(4)
P2 Au1 Cl1 91.11(4)
H1A C1 H1B 107.6
P1 C1 H1A 108.6
P1 C1 H1B 108.6
C2 C1 H1A 108.6
C2 C1 H1B 108.6
C2 C1 P1 114.6(5)
C1 P1 Au1 114.6(2)
C1 P1 C3 102.7(3)
C3 P1 Au1 110.57(18)
C5 P1 Au1 115.73(14)
C5 P1 C1 106.4(2)
C5 P1 C3 105.7(2)
C8 S1 C11 103.0(2)
C12 P2 Au1 113.13(17)
C12 P2 C14 104.6(2)
C14 P2 Au1 110.68(16)
C16 P2 Au1 115.70(14)
C16 P2 C12 106.3(2)
C16 P2 C14 105.6(2)
C19 S2 C22 104.3(2)
C1 C2 H2A 109.5
C1 C2 H2B 109.5
C1 C2 H2C 109.5
H2A C2 H2B 109.5
H2A C2 H2C 109.5
H2B C2 H2C 109.5
P1 C3 H3A 109.1
P1 C3 H3B 109.1
H3A C3 H3B 107.8
C4 C3 P1 112.6(4)
C4 C3 H3A 109.1
C4 C3 H3B 109.1
C3 C4 H4A 109.5
C3 C4 H4B 109.5
C3 C4 H4C 109.5
H4A C4 H4B 109.5
H4A C4 H4C 109.5
H4B C4 H4C 109.5
C6 C5 P1 119.6(3)
C10 C5 P1 121.8(3)
C10 C5 C6 118.6(4)
C5 C6 H6 119.4
C7 C6 C5 121.1(4)
C7 C6 H6 119.4
C6 C7 H7 120.2
C6 C7 C8 119.6(4)
C8 C7 H7 120.2
C7 C8 S1 123.5(3)
C7 C8 C9 119.4(4)
C9 C8 S1 117.1(3)
C8 C9 H9 119.9
C10 C9 C8 120.3(4)
C10 C9 H9 119.9
C5 C10 H10 119.6
C9 C10 C5 120.9(4)
C9 C10 H10 119.6
S1 C11 H11A 109.5
S1 C11 H11B 109.5
S1 C11 H11C 109.5
H11A C11 H11B 109.5
H11A C11 H11C 109.5
H11B C11 H11C 109.5
P2 C12 H12A 109.0
P2 C12 H12B 109.0
H12A C12 H12B 107.8
C13 C12 P2 112.8(4)
C13 C12 H12A 109.0
C13 C12 H12B 109.0
C12 C13 H13A 109.5
C12 C13 H13B 109.5
C12 C13 H13C 109.5
H13A C13 H13B 109.5
H13A C13 H13C 109.5
H13B C13 H13C 109.5
P2 C14 H14A 109.3
P2 C14 H14B 109.3
H14A C14 H14B 107.9
C15 C14 P2 111.7(3)
C15 C14 H14A 109.3
C15 C14 H14B 109.3
C14 C15 H15A 109.5
C14 C15 H15B 109.5
C14 C15 H15C 109.5
H15A C15 H15B 109.5
H15A C15 H15C 109.5
H15B C15 H15C 109.5
C17 C16 P2 121.1(3)
C21 C16 P2 120.5(3)
C21 C16 C17 118.3(4)
C16 C17 H17 119.7
C18 C17 C16 120.5(4)
C18 C17 H17 119.7
C17 C18 H18 119.7
C17 C18 C19 120.6(4)
C19 C18 H18 119.7
C18 C19 S2 116.5(3)
C18 C19 C20 119.8(4)
C20 C19 S2 123.7(4)
C19 C20 H20 120.4
C21 C20 C19 119.2(4)
C21 C20 H20 120.4
C16 C21 H21 119.2
C20 C21 C16 121.6(4)
C20 C21 H21 119.2
S2 C22 H22A 109.5
S2 C22 H22B 109.5
S2 C22 H22C 109.5
H22A C22 H22B 109.5
H22A C22 H22C 109.5
H22B C22 H22C 109.5
P3 Au2 Cl2 96.60(3)
P3 Au2 P4 174.17(3)
P4 Au2 Cl2 88.00(3)
C30 S3 C33 103.4(2)
C23 P3 Au2 112.66(14)
C23 P3 C25 103.1(2)
C25 P3 Au2 113.21(15)
C27 P3 Au2 114.59(13)
C27 P3 C23 106.75(19)
C27 P3 C25 105.6(2)
C34 P4 Au2 114.49(16)
C34 P4 C36 103.5(2)
C36 P4 Au2 109.74(16)
C38 P4 Au2 116.18(14)
C38 P4 C34 105.2(2)
C38 P4 C36 106.7(2)
C41 S4 C44 103.0(2)
P3 C23 H23A 108.9
P3 C23 H23B 108.9
H23A C23 H23B 107.7
C24 C23 P3 113.3(3)
C24 C23 H23A 108.9
C24 C23 H23B 108.9
C23 C24 H24A 109.5
C23 C24 H24B 109.5
C23 C24 H24C 109.5
H24A C24 H24B 109.5
H24A C24 H24C 109.5
H24B C24 H24C 109.5
P3 C25 H25A 108.9
P3 C25 H25B 108.9
H25A C25 H25B 107.7
C26 C25 P3 113.3(3)
C26 C25 H25A 108.9
C26 C25 H25B 108.9
C25 C26 H26C 109.5
C25 C26 H26A 109.5
C25 C26 H26B 109.5
H26C C26 H26A 109.5
H26C C26 H26B 109.5
H26A C26 H26B 109.5
C28 C27 P3 121.0(3)
C32 C27 P3 120.2(3)
C32 C27 C28 118.8(4)
C27 C28 H28 120.1
C29 C28 C27 119.9(4)
C29 C28 H28 120.1
C28 C29 H29 119.7
C28 C29 C30 120.7(4)
C30 C29 H29 119.7
C29 C30 S3 116.9(3)
C31 C30 S3 123.3(3)
C31 C30 C29 119.8(4)
C30 C31 H31 120.4
C32 C31 C30 119.1(4)
C32 C31 H31 120.4
C27 C32 H32 119.2
C31 C32 C27 121.7(4)
C31 C32 H32 119.2
S3 C33 H33A 109.5
S3 C33 H33B 109.5
S3 C33 H33C 109.5
H33A C33 H33B 109.5
H33A C33 H33C 109.5
H33B C33 H33C 109.5
P4 C34 H34A 109.1
P4 C34 H34B 109.1
H34A C34 H34B 107.8
C35 C34 P4 112.4(4)
C35 C34 H34A 109.1
C35 C34 H34B 109.1
C34 C35 H35C 109.5
C34 C35 H35A 109.5
C34 C35 H35B 109.5
H35C C35 H35A 109.5
H35C C35 H35B 109.5
H35A C35 H35B 109.5
P4 C36 H36A 109.2
P4 C36 H36B 109.2
H36A C36 H36B 107.9
C37 C36 P4 112.0(3)
C37 C36 H36A 109.2
C37 C36 H36B 109.2
C36 C37 H37B 109.5
C36 C37 H37A 109.5
C36 C37 H37C 109.5
H37B C37 H37A 109.5
H37B C37 H37C 109.5
H37A C37 H37C 109.5
C39 C38 P4 121.1(3)
C39 C38 C43 117.9(4)
C43 C38 P4 121.0(3)
C38 C39 H39 119.0
C40 C39 C38 122.0(4)
C40 C39 H39 119.0
C39 C40 H40 120.1
C39 C40 C41 119.7(4)
C41 C40 H40 120.1
C40 C41 S4 124.4(3)
C40 C41 C42 119.2(4)
C42 C41 S4 116.4(3)
C41 C42 H42 119.8
C43 C42 C41 120.3(4)
C43 C42 H42 119.8
C38 C43 H43 119.6
C42 C43 C38 120.8(4)
C42 C43 H43 119.6
S4 C44 H44A 109.5
S4 C44 H44B 109.5
S4 C44 H44C 109.5
H44A C44 H44B 109.5
H44A C44 H44C 109.5
H44B C44 H44C 109.5
C301 O301 C304 109.0(11)
O301 C301 H30A 110.3
O301 C301 H30B 110.3
O301 C301 C302 107.1(10)
H30A C301 H30B 108.5
C302 C301 H30A 110.3
C302 C301 H30B 110.3
C301 C302 H30C 110.7
C301 C302 H30D 110.7
H30C C302 H30D 108.8
C303 C302 C301 105.3(10)
C303 C302 H30C 110.7
C303 C302 H30D 110.7
C302 C303 H30E 110.7
C302 C303 H30F 110.7
H30E C303 H30F 108.8
C304 C303 C302 105.3(10)
C304 C303 H30E 110.7
C304 C303 H30F 110.7
O301 C304 H30G 110.7
O301 C304 H30H 110.7
C303 C304 O301 105.2(11)
C303 C304 H30G 110.7
C303 C304 H30H 110.7
H30G C304 H30H 108.8
C311 O311 C314 108.0(10)
O311 C311 H31A 110.3
O311 C311 H31B 110.3
O311 C311 C312 107.2(10)
H31A C311 H31B 108.5
C312 C311 H31A 110.3
C312 C311 H31B 110.3
C311 C312 H31C 111.6
C311 C312 H31D 111.6
H31C C312 H31D 109.4
C313 C312 C311 101.0(10)
C313 C312 H31C 111.6
C313 C312 H31D 111.6
C312 C313 H31E 111.8
C312 C313 H31F 111.8
H31E C313 H31F 109.6
C314 C313 C312 99.6(12)
C314 C313 H31E 111.8
C314 C313 H31F 111.9
O311 C314 H31G 110.6
O311 C314 H31H 110.6
C313 C314 O311 105.5(11)
C313 C314 H31G 110.6
C313 C314 H31H 110.7
H31G C314 H31H 108.8
C401 O401 C404 108.4(5)
O401 C401 H40E 110.4
O401 C401 H40F 110.4
O401 C401 C402 106.7(6)
H40E C401 H40F 108.6
C402 C401 H40E 110.4
C402 C401 H40F 110.4
C401 C402 H40A 111.5
C401 C402 H40B 111.5
C401 C402 C403 101.6(6)
H40A C402 H40B 109.3
C403 C402 H40A 111.5
C403 C402 H40B 111.5
C402 C403 H40C 111.1
C402 C403 H40D 111.1
C402 C403 C404 103.1(6)
H40C C403 H40D 109.1
C404 C403 H40C 111.1
C404 C403 H40D 111.1
O401 C404 C403 106.5(5)
O401 C404 H40H 110.4
O401 C404 H40G 110.4
C403 C404 H40H 110.4
C403 C404 H40G 110.4
H40H C404 H40G 108.6
H20A C201 H20B 108.5
O201 C201 H20A 110.2
O201 C201 H20B 110.2
O201 C201 C202 107.4(5)
C202 C201 H20A 110.2
C202 C201 H20B 110.2
C201 O201 C204 108.1(4)
C201 C202 H20G 110.9
C201 C202 H20H 110.9
C201 C202 C203 104.3(5)
H20G C202 H20H 108.9
C203 C202 H20G 110.9
C203 C202 H20H 110.9
C202 C203 H20E 111.4
C202 C203 H20F 111.4
H20E C203 H20F 109.3
C204 C203 C202 101.9(5)
C204 C203 H20E 111.4
C204 C203 H20F 111.4
O201 C204 C203 105.8(5)
O201 C204 H20C 110.6
O201 C204 H20D 110.6
C203 C204 H20C 110.6
C203 C204 H20D 110.6
H20C C204 H20D 108.7
C104 O101 C101 107.4(4)
O101 C101 H10C 110.4
O101 C101 H10D 110.4
O101 C101 C102 106.8(4)
H10C C101 H10D 108.6
C102 C101 H10C 110.4
C102 C101 H10D 110.4
C101 C102 H10A 110.9
C101 C102 H10B 110.9
H10A C102 H10B 108.9
C103 C102 C101 104.2(4)
C103 C102 H10A 110.9
C103 C102 H10B 110.9
C102 C103 H10E 111.4
C102 C103 H10F 111.4
H10E C103 H10F 109.3
C104 C103 C102 101.6(4)
C104 C103 H10E 111.4
C104 C103 H10F 111.4
O101 C104 C103 104.7(4)
O101 C104 H10G 110.8
O101 C104 H10H 110.8
C103 C104 H10G 110.8
C103 C104 H10H 110.8
H10G C104 H10H 108.9

loop_
_geom_bond_atom_site_label_1
_geom_bond_atom_site_label_2
_geom_bond_distance
Au1 Cl1 2.8320(10)
Au1 P1 2.2928(10)
Au1 P2 2.2972(10)
C1 H1A 0.9700
C1 H1B 0.9700
C1 P1 1.817(6)
C1 C2 1.500(11)
P1 C3 1.819(6)
P1 C5 1.807(4)
S1 C8 1.759(4)
S1 C11 1.797(6)
P2 C12 1.824(5)
P2 C14 1.826(5)
P2 C16 1.805(4)
S2 C19 1.764(4)
S2 C22 1.794(6)
C2 H2A 0.9600
C2 H2B 0.9600
C2 H2C 0.9600
C3 H3A 0.9700
C3 H3B 0.9700
C3 C4 1.510(10)
C4 H4A 0.9600
C4 H4B 0.9600
C4 H4C 0.9600
C5 C6 1.399(6)
C5 C10 1.388(6)
C6 H6 0.9300
C6 C7 1.387(6)
C7 H7 0.9300
C7 C8 1.390(6)
C8 C9 1.403(6)
C9 H9 0.9300
C9 C10 1.377(7)
C10 H10 0.9300
C11 H11A 0.9600
C11 H11B 0.9600
C11 H11C 0.9600
C12 H12A 0.9700
C12 H12B 0.9700
C12 C13 1.534(8)
C13 H13A 0.9600
C13 H13B 0.9600
C13 H13C 0.9600
C14 H14A 0.9700
C14 H14B 0.9700
C14 C15 1.518(7)
C15 H15A 0.9600
C15 H15B 0.9600
C15 H15C 0.9600
C16 C17 1.406(6)
C16 C21 1.398(6)
C17 H17 0.9300
C17 C18 1.374(7)
C18 H18 0.9300
C18 C19 1.392(7)
C19 C20 1.401(6)
C20 H20 0.9300
C20 C21 1.382(6)
C21 H21 0.9300
C22 H22A 0.9600
C22 H22B 0.9600
C22 H22C 0.9600
Cl2 Au2 2.8498(9)
Au2 P3 2.2935(9)
Au2 P4 2.3016(10)
S3 C30 1.768(4)
S3 C33 1.803(5)
P3 C23 1.818(4)
P3 C25 1.825(4)
P3 C27 1.813(4)
P4 C34 1.819(5)
P4 C36 1.822(5)
P4 C38 1.810(4)
S4 C41 1.758(4)
S4 C44 1.794(6)
C23 H23A 0.9700
C23 H23B 0.9700
C23 C24 1.515(6)
C24 H24A 0.9600
C24 H24B 0.9600
C24 H24C 0.9600
C25 H25A 0.9700
C25 H25B 0.9700
C25 C26 1.528(7)
C26 H26C 0.9600
C26 H26A 0.9600
C26 H26B 0.9600
C27 C28 1.401(5)
C27 C32 1.392(6)
C28 H28 0.9300
C28 C29 1.388(6)
C29 H29 0.9300
C29 C30 1.395(6)
C30 C31 1.392(6)
C31 H31 0.9300
C31 C32 1.388(6)
C32 H32 0.9300
C33 H33A 0.9600
C33 H33B 0.9600
C33 H33C 0.9600
C34 H34A 0.9700
C34 H34B 0.9700
C34 C35 1.524(8)
C35 H35C 0.9600
C35 H35A 0.9600
C35 H35B 0.9600
C36 H36A 0.9700
C36 H36B 0.9700
C36 C37 1.512(7)
C37 H37B 0.9600
C37 H37A 0.9600
C37 H37C 0.9600
C38 C39 1.396(6)
C38 C43 1.398(6)
C39 H39 0.9300
C39 C40 1.374(6)
C40 H40 0.9300
C40 C41 1.395(6)
C41 C42 1.400(6)
C42 H42 0.9300
C42 C43 1.383(6)
C43 H43 0.9300
C44 H44A 0.9600
C44 H44B 0.9600
C44 H44C 0.9600
O301 C301 1.423(13)
O301 C304 1.431(12)
C301 H30A 0.9700
C301 H30B 0.9700
C301 C302 1.514(12)
C302 H30C 0.9700
C302 H30D 0.9700
C302 C303 1.508(14)
C303 H30E 0.9700
C303 H30F 0.9700
C303 C304 1.510(13)
C304 H30G 0.9700
C304 H30H 0.9700
O311 C311 1.425(12)
O311 C314 1.439(12)
C311 H31A 0.9700
C311 H31B 0.9700
C311 C312 1.530(12)
C312 H31C 0.9700
C312 H31D 0.9700
C312 C313 1.535(14)
C313 H31E 0.9700
C313 H31F 0.9700
C313 C314 1.509(14)
C314 H31G 0.9700
C314 H31H 0.9700
O401 C401 1.415(9)
O401 C404 1.435(8)
C401 H40E 0.9700
C401 H40F 0.9700
C401 C402 1.486(10)
C402 H40A 0.9700
C402 H40B 0.9700
C402 C403 1.499(9)
C403 H40C 0.9700
C403 H40D 0.9700
C403 C404 1.505(9)
C404 H40H 0.9700
C404 H40G 0.9700
C201 H20A 0.9700
C201 H20B 0.9700
C201 O201 1.430(6)
C201 C202 1.476(9)
O201 C204 1.443(6)
C202 H20G 0.9700
C202 H20H 0.9700
C202 C203 1.507(10)
C203 H20E 0.9700
C203 H20F 0.9700
C203 C204 1.481(8)
C204 H20C 0.9700
C204 H20D 0.9700
O101 C101 1.435(6)
O101 C104 1.419(6)
C101 H10C 0.9700
C101 H10D 0.9700
C101 C102 1.529(6)
C102 H10A 0.9700
C102 H10B 0.9700
C102 C103 1.533(6)
C103 H10E 0.9700
C103 H10F 0.9700
C103 C104 1.515(6)
C104 H10G 0.9700
C104 H10H 0.9700

loop_
_exptl_oxdiff_crystal_face_indexfrac_h
_exptl_oxdiff_crystal_face_indexfrac_k
_exptl_oxdiff_crystal_face_indexfrac_l
_exptl_oxdiff_crystal_face_x
_exptl_oxdiff_crystal_face_y
_exptl_oxdiff_crystal_face_z
-0.0071 -0.9999 0.0017 0.0102 0.0209 0.0826
0.0071 0.9999 -0.0017 -0.0102 -0.0209 -0.0826
-4.9862 -0.0114 -2.0096 -0.4432 0.1402 0.0222
4.9862 0.0114 2.0096 0.4432 -0.1402 -0.0222
-4.0115 0.0002 4.9942 0.1426 0.3930 -0.1160
4.0115 -0.0002 -4.9942 -0.1426 -0.3930 0.1160
